data_2019622
loop_
_publ_author_name
'Nyamato, George S.'
'Ojwach, Stephen O.'
'Akerman, Matthew P.'

_publ_section_title
;
 Packing forces in
 dichloridobis(3,5-diphenyl-1<i>H</i>-pyrazole-\k<i>N</i>^2^)cobalt(II)
 dichloromethane hemisolvate
;
_journal_coeditor_code YP3074
_journal_issue 8
_journal_name_full 'Acta Crystallographica Section C'
_journal_page_first
;
;
_journal_paper_doi 10.1107/S2053229614015411
_journal_volume 70
_journal_year 2014
_chemical_formula_iupac '[Co Cl2 (C15 H12 N2)2] , 0.5C H2 Cl2'
_chemical_formula_moiety 'C30 H24 Cl2 Co N4, 0.5(C H2 Cl2)'
_chemical_formula_sum 'C30.5 H25 Cl3 Co N4'
_chemical_formula_weight 612.85
_chemical_name_systematic
;
Dichloridobis(3,5-diphenyl-1<i>H</i>-pyrazole-\k<i>N</i>^2^)cobalt(II)
dichloromethane hemisolvate
;
_space_group_IT_number 60
_symmetry_cell_setting orthorhombic
_symmetry_space_group_name_Hall '-P 2n 2ab'
_symmetry_space_group_name_H-M 'P b c n'
_atom_sites_solution_hydrogens geom
_atom_sites_solution_primary direct
_atom_sites_solution_secondary difmap
_audit_creation_method SHELXL97
_cell_angle_alpha 90.00
_cell_angle_beta 90.00
_cell_angle_gamma 90.00
_cell_formula_units_Z 8
_cell_length_a 13.7980(9)
_cell_length_b 20.8958(16)
_cell_length_c 19.2954(15)
_cell_measurement_reflns_used 4835
_cell_measurement_temperature 100(2)
_cell_measurement_theta_max 26.0
_cell_measurement_theta_min 1.8
_cell_volume 5563.3(7)
_computing_cell_refinement 'SAINT-Plus (Bruker, 2012)'
_computing_data_collection 'APEX2 (Bruker, 2012)'
_computing_data_reduction 'SAINT-Plus (Bruker, 2012)'
_computing_molecular_graphics 'WinGX (Farrugia, 2012)'
_computing_publication_material 'publCIF (Westrip, 2010)'
_computing_structure_refinement 'SHELXL97 (Sheldrick, 2008)'
_computing_structure_solution 'SHELXL97 (Sheldrick, 2008)'
_diffrn_ambient_temperature 100(2)
_diffrn_measured_fraction_theta_full 0.999
_diffrn_measured_fraction_theta_max 0.999
_diffrn_measurement_device_type 'Bruker APEXII CCD area-detector'
_diffrn_measurement_method '\w and \f scans'
_diffrn_radiation_monochromator graphite
_diffrn_radiation_source 'Incoatec microsource'
_diffrn_radiation_type MoK\a
_diffrn_radiation_wavelength 0.71073
_diffrn_reflns_av_R_equivalents 0.0289
_diffrn_reflns_av_sigmaI/netI 0.0229
_diffrn_reflns_limit_h_max 16
_diffrn_reflns_limit_h_min -8
_diffrn_reflns_limit_k_max 25
_diffrn_reflns_limit_k_min -23
_diffrn_reflns_limit_l_max 20
_diffrn_reflns_limit_l_min -23
_diffrn_reflns_number 26832
_diffrn_reflns_theta_full 25.99
_diffrn_reflns_theta_max 25.99
_diffrn_reflns_theta_min 1.77
_diffrn_standards_decay_% 0
_diffrn_standards_interval_count 0
_diffrn_standards_interval_time 0
_diffrn_standards_number 0
_exptl_absorpt_coefficient_mu 0.933
_exptl_absorpt_correction_T_max 0.9461
_exptl_absorpt_correction_T_min 0.8354
_exptl_absorpt_correction_type multi-scan
_exptl_absorpt_process_details '(SADABS; Bruker, 2012)'
_exptl_crystal_colour blue
_exptl_crystal_density_diffrn 1.463
_exptl_crystal_density_method 'not measured'
_exptl_crystal_description needle
_exptl_crystal_F_000 2512
_exptl_crystal_size_max 0.20
_exptl_crystal_size_mid 0.12
_exptl_crystal_size_min 0.06
_refine_diff_density_max 0.293
_refine_diff_density_min -0.250
_refine_ls_extinction_method none
_refine_ls_goodness_of_fit_ref 1.032
_refine_ls_hydrogen_treatment mixed
_refine_ls_matrix_type full
_refine_ls_number_parameters 360
_refine_ls_number_reflns 5453
_refine_ls_number_restraints 0
_refine_ls_restrained_S_all 1.032
_refine_ls_R_factor_all 0.0292
_refine_ls_R_factor_gt 0.0244
_refine_ls_shift/su_max 0.002
_refine_ls_shift/su_mean 0.000
_refine_ls_structure_factor_coef Fsqd
_refine_ls_weighting_details 'calc w = 1/[\s^2^(Fo^2^)+(0.0229P)^2^+3.9174P] where P=(Fo^2^+2Fc^2^)/3'
_refine_ls_weighting_scheme calc
_refine_ls_wR_factor_gt 0.0586
_refine_ls_wR_factor_ref 0.0609
_reflns_number_gt 4835
_reflns_number_total 5453
_reflns_threshold_expression I>2\s(I)
_cod_data_source_file yp3074sup1.cf
_cod_data_source_block I
_cod_original_formula_sum 'C30.5 H25 Cl3 Co1 N4'
_cod_database_code 2019622
_cod_database_fobs_code 2019622

loop_
_symmetry_equiv_pos_as_xyz
'x, y, z'
'x+1/2, -y+1/2, -z'
'-x, y, -z+1/2'
'-x+1/2, -y+1/2, z+1/2'
'-x, -y, -z'
'-x-1/2, y-1/2, z'
'x, -y, z-1/2'
'x-1/2, y-1/2, -z-1/2'

loop_
_atom_site_type_symbol
_atom_site_label
_atom_site_fract_x
_atom_site_fract_y
_atom_site_fract_z
_atom_site_U_iso_or_equiv
_atom_site_adp_type
_atom_site_calc_flag
_atom_site_refinement_flags
_atom_site_occupancy
_atom_site_symmetry_multiplicity
C C1 0.32505(12) 0.33872(7) 0.38532(8) 0.0170(3) Uani d . 1 1
H H1 0.3846 0.3530 0.4047 0.020 Uiso calc R 1 1
C C1S 0.5000 0.51886(15) 0.2500 0.0416(8) Uani d S 1 2
C C2 0.28674(12) 0.36961(8) 0.32782(9) 0.0199(4) Uani d . 1 1
H H2 0.3198 0.4052 0.3084 0.024 Uiso calc R 1 1
C C3 0.20017(12) 0.34882(8) 0.29834(9) 0.0204(4) Uani d . 1 1
H H3 0.1740 0.3703 0.2592 0.024 Uiso calc R 1 1
C C4 0.15231(12) 0.29637(8) 0.32656(8) 0.0190(3) Uani d . 1 1
H H4 0.0940 0.2814 0.3061 0.023 Uiso calc R 1 1
C C5 0.18965(11) 0.26579(8) 0.38467(8) 0.0166(3) Uani d . 1 1
H H5 0.1560 0.2304 0.4041 0.020 Uiso calc R 1 1
C C6 0.27641(11) 0.28664(7) 0.41499(8) 0.0142(3) Uani d . 1 1
C C7 0.31432(11) 0.25201(7) 0.47570(8) 0.0139(3) Uani d . 1 1
C C8 0.29079(11) 0.18950(7) 0.49673(8) 0.0157(3) Uani d . 1 1
H H8 0.2457 0.1614 0.4753 0.019 Uiso calc R 1 1
C C9 0.34617(11) 0.17703(7) 0.55457(8) 0.0143(3) Uani d . 1 1
C C10 0.35515(11) 0.11975(7) 0.59828(8) 0.0149(3) Uani d . 1 1
C C11 0.27413(12) 0.08122(7) 0.61126(8) 0.0177(3) Uani d . 1 1
H H11 0.2129 0.0923 0.5922 0.021 Uiso calc R 1 1
C C12 0.28349(13) 0.02673(8) 0.65198(9) 0.0206(4) Uani d . 1 1
H H12 0.2284 0.0007 0.6609 0.025 Uiso calc R 1 1
C C13 0.37299(13) 0.01010(8) 0.67974(9) 0.0215(4) Uani d . 1 1
H H13 0.3790 -0.0273 0.7074 0.026 Uiso calc R 1 1
C C14 0.45366(13) 0.04824(8) 0.66705(9) 0.0207(4) Uani d . 1 1
H H14 0.5148 0.0369 0.6860 0.025 Uiso calc R 1 1
C C15 0.44488(12) 0.10297(8) 0.62664(8) 0.0171(3) Uani d . 1 1
H H15 0.5000 0.1291 0.6183 0.020 Uiso calc R 1 1
C C16 0.27288(12) 0.56116(8) 0.37405(9) 0.0189(3) Uani d . 1 1
H H16 0.3374 0.5460 0.3787 0.023 Uiso calc R 1 1
C C17 0.25198(13) 0.60959(8) 0.32697(9) 0.0215(4) Uani d . 1 1
H H17 0.3024 0.6277 0.2998 0.026 Uiso calc R 1 1
C C18 0.15729(13) 0.63167(8) 0.31952(9) 0.0231(4) Uani d . 1 1
H H18 0.1433 0.6648 0.2873 0.028 Uiso calc R 1 1
C C19 0.08346(12) 0.60546(8) 0.35903(9) 0.0225(4) Uani d . 1 1
H H19 0.0188 0.6202 0.3535 0.027 Uiso calc R 1 1
C C20 0.10401(12) 0.55754(8) 0.40671(9) 0.0184(3) Uani d . 1 1
H H20 0.0534 0.5401 0.4342 0.022 Uiso calc R 1 1
C C21 0.19875(11) 0.53473(7) 0.41458(8) 0.0160(3) Uani d . 1 1
C C22 0.21675(11) 0.48260(7) 0.46387(8) 0.0156(3) Uani d . 1 1
C C23 0.15326(11) 0.43827(7) 0.49217(8) 0.0162(3) Uani d . 1 1
H H23 0.0855 0.4353 0.4839 0.019 Uiso calc R 1 1
C C24 0.20855(11) 0.39889(7) 0.53528(8) 0.0148(3) Uani d . 1 1
C C25 0.17748(11) 0.34307(7) 0.57646(8) 0.0153(3) Uani d . 1 1
C C26 0.09988(12) 0.30532(8) 0.55428(9) 0.0185(3) Uani d . 1 1
H H26 0.0651 0.3169 0.5137 0.022 Uiso calc R 1 1
C C27 0.07335(12) 0.25110(8) 0.59117(9) 0.0235(4) Uani d . 1 1
H H27 0.0203 0.2258 0.5759 0.028 Uiso calc R 1 1
C C28 0.12390(13) 0.23364(8) 0.65022(10) 0.0251(4) Uani d . 1 1
H H28 0.1062 0.1961 0.6749 0.030 Uiso calc R 1 1
C C29 0.20046(13) 0.27114(8) 0.67327(9) 0.0227(4) Uani d . 1 1
H H29 0.2353 0.2592 0.7137 0.027 Uiso calc R 1 1
C C30 0.22614(12) 0.32621(8) 0.63722(9) 0.0192(3) Uani d . 1 1
H H30 0.2771 0.3525 0.6540 0.023 Uiso calc R 1 1
Cl Cl1 0.48310(3) 0.342643(19) 0.65612(2) 0.01995(9) Uani d . 1 1
Cl Cl1S 0.51433(3) 0.47199(2) 0.32554(2) 0.03041(11) Uani d . 1 1
Cl Cl2 0.53993(3) 0.413550(18) 0.48609(2) 0.01836(9) Uani d . 1 1
Co Co1 0.424708(15) 0.366007(10) 0.550060(11) 0.01355(6) Uani d . 1 1
N N1 0.38080(9) 0.27707(6) 0.51942(7) 0.0144(3) Uani d . 1 1
N N2 0.40041(10) 0.22977(6) 0.56598(7) 0.0148(3) Uani d . 1 1
N N3 0.30251(9) 0.41756(6) 0.53376(7) 0.0147(3) Uani d . 1 1
N N4 0.30528(10) 0.46864(6) 0.48989(7) 0.0150(3) Uani d . 1 1
H H1S 0.4408(18) 0.5437(13) 0.2557(15) 0.072(9) Uiso d . 1 1
H H101 0.4319(12) 0.2399(8) 0.6020(10) 0.015(5) Uiso d . 1 1
H H102 0.3583(14) 0.4898(9) 0.4837(10) 0.020(5) Uiso d . 1 1

loop_
_atom_site_aniso_label
_atom_site_aniso_U_11
_atom_site_aniso_U_22
_atom_site_aniso_U_33
_atom_site_aniso_U_12
_atom_site_aniso_U_13
_atom_site_aniso_U_23
C1 0.0186(8) 0.0153(8) 0.0170(8) 0.0002(6) -0.0004(6) -0.0037(7)
C1S 0.076(2) 0.0272(16) 0.0217(15) 0.000 -0.0016(16) 0.000
C2 0.0241(9) 0.0159(8) 0.0198(9) -0.0006(7) 0.0017(7) 0.0024(7)
C3 0.0244(9) 0.0216(9) 0.0151(8) 0.0059(7) -0.0016(7) 0.0026(7)
C4 0.0162(8) 0.0218(9) 0.0191(9) 0.0021(7) -0.0022(6) -0.0022(7)
C5 0.0179(8) 0.0144(8) 0.0176(8) 0.0015(6) 0.0018(6) -0.0011(6)
C6 0.0174(8) 0.0122(7) 0.0131(8) 0.0028(6) 0.0015(6) -0.0027(6)
C7 0.0141(7) 0.0141(8) 0.0134(8) 0.0022(6) 0.0015(6) -0.0025(6)
C8 0.0175(8) 0.0142(8) 0.0154(8) -0.0004(6) -0.0025(6) -0.0021(6)
C9 0.0155(7) 0.0123(7) 0.0149(8) 0.0014(6) 0.0028(6) -0.0026(6)
C10 0.0199(8) 0.0126(8) 0.0123(8) 0.0021(6) -0.0002(6) -0.0032(6)
C11 0.0192(8) 0.0160(8) 0.0180(8) -0.0005(6) -0.0028(7) -0.0031(7)
C12 0.0264(9) 0.0148(8) 0.0205(9) -0.0042(7) 0.0013(7) -0.0015(7)
C13 0.0339(10) 0.0140(8) 0.0168(8) 0.0039(7) -0.0005(7) 0.0014(7)
C14 0.0229(9) 0.0231(9) 0.0163(8) 0.0078(7) -0.0025(7) 0.0001(7)
C15 0.0181(8) 0.0177(8) 0.0153(8) 0.0008(6) 0.0011(6) -0.0026(7)
C16 0.0178(8) 0.0188(8) 0.0201(9) 0.0012(6) 0.0012(7) -0.0036(7)
C17 0.0242(9) 0.0205(9) 0.0196(9) -0.0029(7) 0.0024(7) 0.0003(7)
C18 0.0302(10) 0.0175(8) 0.0216(9) 0.0023(7) -0.0025(7) 0.0008(7)
C19 0.0217(9) 0.0198(9) 0.0261(10) 0.0044(7) -0.0035(7) -0.0021(7)
C20 0.0184(8) 0.0165(8) 0.0203(9) -0.0017(6) 0.0012(7) -0.0024(7)
C21 0.0191(8) 0.0129(8) 0.0159(8) -0.0006(6) -0.0004(6) -0.0039(6)
C22 0.0162(8) 0.0140(8) 0.0165(8) 0.0015(6) -0.0003(6) -0.0044(6)
C23 0.0137(7) 0.0173(8) 0.0176(8) -0.0004(6) 0.0006(6) -0.0036(7)
C24 0.0154(8) 0.0145(8) 0.0146(8) -0.0015(6) 0.0013(6) -0.0037(6)
C25 0.0152(7) 0.0138(8) 0.0169(8) 0.0006(6) 0.0051(6) -0.0021(6)
C26 0.0172(8) 0.0185(8) 0.0196(9) 0.0008(7) -0.0006(7) -0.0011(7)
C27 0.0220(9) 0.0191(9) 0.0293(10) -0.0049(7) 0.0026(7) -0.0025(7)
C28 0.0299(10) 0.0171(8) 0.0282(10) -0.0002(7) 0.0085(8) 0.0042(7)
C29 0.0243(9) 0.0250(9) 0.0187(9) 0.0043(7) 0.0028(7) 0.0021(7)
C30 0.0176(8) 0.0220(9) 0.0181(9) -0.0008(7) 0.0017(7) -0.0028(7)
Cl1 0.0230(2) 0.0197(2) 0.0172(2) -0.00119(16) -0.00586(16) -0.00122(16)
Cl1S 0.0284(2) 0.0312(2) 0.0317(3) -0.00108(19) -0.00016(19) 0.0107(2)
Cl2 0.01646(19) 0.01701(19) 0.0216(2) -0.00379(15) 0.00254(15) -0.00040(16)
Co1 0.01353(11) 0.01202(11) 0.01510(12) -0.00101(8) -0.00092(8) -0.00044(8)
N1 0.0163(7) 0.0126(6) 0.0143(7) 0.0001(5) -0.0004(5) -0.0001(5)
N2 0.0174(7) 0.0135(7) 0.0133(7) 0.0000(5) -0.0033(6) 0.0003(5)
N3 0.0161(7) 0.0121(6) 0.0160(7) -0.0017(5) 0.0012(5) -0.0006(5)
N4 0.0137(7) 0.0121(7) 0.0191(7) -0.0021(5) 0.0011(5) -0.0001(5)

loop_
_atom_type_symbol
_atom_type_description
_atom_type_scat_dispersion_real
_atom_type_scat_dispersion_imag
_atom_type_scat_source
C C 0.0033 0.0016 'International Tables Vol C Tables 4.2.6.8 and 6.1.1.4'
Cl Cl 0.1484 0.1585 'International Tables Vol C Tables 4.2.6.8 and 6.1.1.4'
Co Co 0.3494 0.9721 'International Tables Vol C Tables 4.2.6.8 and 6.1.1.4'
N N 0.0061 0.0033 'International Tables Vol C Tables 4.2.6.8 and 6.1.1.4'
H H 0.0000 0.0000 'International Tables Vol C Tables 4.2.6.8 and 6.1.1.4'

loop_
_geom_angle_atom_site_label_1
_geom_angle_atom_site_label_2
_geom_angle_atom_site_label_3
_geom_angle_site_symmetry_1
_geom_angle_site_symmetry_3
_geom_angle
C2 C1 C6 . . 120.35(15)
C2 C1 H1 . . 119.8
C6 C1 H1 . . 119.8
Cl1S C1S Cl1S . 3_655 112.68(17)
Cl1S C1S H1S . . 107.2(17)
Cl1S C1S H1S 3_655 . 107.1(17)
C1 C2 C3 . . 120.53(15)
C1 C2 H2 . . 119.7
C3 C2 H2 . . 119.7
C4 C3 C2 . . 119.56(15)
C4 C3 H3 . . 120.2
C2 C3 H3 . . 120.2
C5 C4 C3 . . 120.15(15)
C5 C4 H4 . . 119.9
C3 C4 H4 . . 119.9
C4 C5 C6 . . 120.69(15)
C4 C5 H5 . . 119.7
C6 C5 H5 . . 119.7
C1 C6 C5 . . 118.69(14)
C1 C6 C7 . . 122.44(14)
C5 C6 C7 . . 118.84(14)
N1 C7 C8 . . 109.67(14)
N1 C7 C6 . . 123.16(14)
C8 C7 C6 . . 127.16(14)
C9 C8 C7 . . 106.35(14)
C9 C8 H8 . . 126.8
C7 C8 H8 . . 126.8
N2 C9 C8 . . 106.57(14)
N2 C9 C10 . . 121.64(14)
C8 C9 C10 . . 131.75(14)
C15 C10 C11 . . 119.52(15)
C15 C10 C9 . . 120.23(14)
C11 C10 C9 . . 120.24(14)
C12 C11 C10 . . 119.88(15)
C12 C11 H11 . . 120.1
C10 C11 H11 . . 120.1
C11 C12 C13 . . 120.35(16)
C11 C12 H12 . . 119.8
C13 C12 H12 . . 119.8
C12 C13 C14 . . 120.00(15)
C12 C13 H13 . . 120.0
C14 C13 H13 . . 120.0
C15 C14 C13 . . 120.05(16)
C15 C14 H14 . . 120.0
C13 C14 H14 . . 120.0
C14 C15 C10 . . 120.21(15)
C14 C15 H15 . . 119.9
C10 C15 H15 . . 119.9
C17 C16 C21 . . 120.02(15)
C17 C16 H16 . . 120.0
C21 C16 H16 . . 120.0
C16 C17 C18 . . 120.20(16)
C16 C17 H17 . . 119.9
C18 C17 H17 . . 119.9
C19 C18 C17 . . 120.13(16)
C19 C18 H18 . . 119.9
C17 C18 H18 . . 119.9
C18 C19 C20 . . 119.97(16)
C18 C19 H19 . . 120.0
C20 C19 H19 . . 120.0
C19 C20 C21 . . 120.52(16)
C19 C20 H20 . . 119.7
C21 C20 H20 . . 119.7
C20 C21 C16 . . 119.16(15)
C20 C21 C22 . . 118.76(15)
C16 C21 C22 . . 122.07(14)
N4 C22 C23 . . 106.28(14)
N4 C22 C21 . . 123.61(14)
C23 C22 C21 . . 130.10(15)
C22 C23 C24 . . 106.44(14)
C22 C23 H23 . . 126.8
C24 C23 H23 . . 126.8
N3 C24 C23 . . 109.90(14)
N3 C24 C25 . . 121.17(14)
C23 C24 C25 . . 128.90(14)
C30 C25 C26 . . 118.90(15)
C30 C25 C24 . . 120.80(14)
C26 C25 C24 . . 120.28(15)
C27 C26 C25 . . 120.41(16)
C27 C26 H26 . . 119.8
C25 C26 H26 . . 119.8
C28 C27 C26 . . 120.29(16)
C28 C27 H27 . . 119.9
C26 C27 H27 . . 119.9
C27 C28 C29 . . 119.87(16)
C27 C28 H28 . . 120.1
C29 C28 H28 . . 120.1
C28 C29 C30 . . 120.05(16)
C28 C29 H29 . . 120.0
C30 C29 H29 . . 120.0
C29 C30 C25 . . 120.42(16)
C29 C30 H30 . . 119.8
C25 C30 H30 . . 119.8
N3 Co1 N1 . . 101.08(5)
N3 Co1 Cl2 . . 105.60(4)
N1 Co1 Cl2 . . 116.98(4)
N3 Co1 Cl1 . . 123.64(4)
N1 Co1 Cl1 . . 99.89(4)
Cl2 Co1 Cl1 . . 110.008(17)
C7 N1 N2 . . 105.38(12)
C7 N1 Co1 . . 137.26(11)
N2 N1 Co1 . . 114.22(10)
C9 N2 N1 . . 111.99(13)
C9 N2 H101 . . 128.5(12)
N1 N2 H101 . . 117.6(12)
C24 N3 N4 . . 105.41(13)
C24 N3 Co1 . . 129.83(11)
N4 N3 Co1 . . 119.32(10)
C22 N4 N3 . . 111.97(13)
C22 N4 H102 . . 127.2(12)
N3 N4 H102 . . 120.7(12)

loop_
_geom_bond_atom_site_label_1
_geom_bond_atom_site_label_2
_geom_bond_site_symmetry_2
_geom_bond_distance
C1 C2 . 1.388(2)
C1 C6 . 1.401(2)
C1 H1 . 0.9500
C1S Cl1S . 1.7671(17)
C1S Cl1S 3_655 1.7671(17)
C1S H1S . 0.97(2)
C2 C3 . 1.393(2)
C2 H2 . 0.9500
C3 C4 . 1.391(2)
C3 H3 . 0.9500
C4 C5 . 1.390(2)
C4 H4 . 0.9500
C5 C6 . 1.402(2)
C5 H5 . 0.9500
C6 C7 . 1.473(2)
C7 N1 . 1.352(2)
C7 C8 . 1.406(2)
C8 C9 . 1.377(2)
C8 H8 . 0.9500
C9 N2 . 1.350(2)
C9 C10 . 1.469(2)
C10 C15 . 1.398(2)
C10 C11 . 1.400(2)
C11 C12 . 1.389(2)
C11 H11 . 0.9500
C12 C13 . 1.390(2)
C12 H12 . 0.9500
C13 C14 . 1.391(3)
C13 H13 . 0.9500
C14 C15 . 1.389(2)
C14 H14 . 0.9500
C15 H15 . 0.9500
C16 C17 . 1.390(2)
C16 C21 . 1.401(2)
C16 H16 . 0.9500
C17 C18 . 1.393(2)
C17 H17 . 0.9500
C18 C19 . 1.385(3)
C18 H18 . 0.9500
C19 C20 . 1.389(2)
C19 H19 . 0.9500
C20 C21 . 1.400(2)
C20 H20 . 0.9500
C21 C22 . 1.467(2)
C22 N4 . 1.353(2)
C22 C23 . 1.387(2)
C23 C24 . 1.397(2)
C23 H23 . 0.9500
C24 N3 . 1.354(2)
C24 C25 . 1.475(2)
C25 C30 . 1.396(2)
C25 C26 . 1.397(2)
C26 C27 . 1.387(2)
C26 H26 . 0.9500
C27 C28 . 1.385(3)
C27 H27 . 0.9500
C28 C29 . 1.388(3)
C28 H28 . 0.9500
C29 C30 . 1.391(2)
C29 H29 . 0.9500
C30 H30 . 0.9500
Cl1 Co1 . 2.2530(5)
Cl2 Co1 . 2.2446(4)
Co1 N3 . 2.0253(13)
Co1 N1 . 2.0422(13)
N1 N2 . 1.3626(18)
N2 H101 . 0.846(18)
N3 N4 . 1.3629(18)
N4 H102 . 0.863(19)

loop_
_geom_hbond_atom_site_label_D
_geom_hbond_atom_site_label_H
_geom_hbond_atom_site_label_A
_geom_hbond_site_symmetry_A
_geom_hbond_distance_DH
_geom_hbond_distance_HA
_geom_hbond_distance_DA
_geom_hbond_angle_DHA
_geom_hbond_publ_flag
N4 H102 Cl2 5_666 0.86(2) 2.53(2) 3.2920(10) 148(2) yes
